data_1532451
loop_
_publ_author_name
'zur Loye, H.C.'
'Smith, M.D.'
'Stitzer, K.E.'

_publ_section_title
;
 Structure determination of Ba8 Co Rh6 O21, a new member of the
 2H-perovskite related oxides
;
_journal_name_full 'Materials Research Society Symposia Proceedings'
_journal_page_first GG1.4.1
_journal_page_last GG1.4.7
_journal_volume 658
_journal_year 2001
_chemical_formula_sum Ba1.14
_chemical_name_systematic '(Ba8 Co Rh6 O21)0.1429'
_space_group_IT_number 165
_symmetry_space_group_name_Hall '-P 3 2"c'
_symmetry_space_group_name_H-M 'P -3 c 1'
_cell_angle_alpha 90
_cell_angle_beta 90
_cell_angle_gamma 120
_cell_formula_units_Z 6
_cell_length_a 10.0431
_cell_length_b 10.0431
_cell_length_c 4.5405
_cell_volume 396.616
_citation_journal_id_ASTM MRSPDH
_cod_data_source_file zurLoye_MRSPDH_2001_1199.cif
_cod_data_source_block Ba1.14
_cod_original_cell_volume 396.6157
_cod_database_code 1532451

loop_
_symmetry_equiv_pos_as_xyz
x,y,z
-y,x-y,z
-x+y,-x,z
y,x,-z+1/2
-x,-x+y,-z+1/2
x-y,-y,-z+1/2
-x,-y,-z
y,-x+y,-z
x-y,x,-z
-y,-x,z-1/2
x,x-y,z-1/2
-x+y,y,z-1/2

loop_
_atom_site_label
_atom_site_type_symbol
_atom_site_fract_x
_atom_site_fract_y
_atom_site_fract_z
_atom_site_occupancy
_atom_site_U_iso_or_equiv
Ba1 Ba+2 0.32593 0 0.25 0.57 0.0
Ba2 Ba+2 0.34939 0 0.25 0.57 0.0
